data_4036697
loop_
_publ_author_name
'Ramig, Keith'
'Subramaniam, Gopal'
'Karimi, Sasan'
'Szalda, David J.'
'Ko, Allen'
'Lam, Aaron'
'Li, Jeffrey'
'Coaderaj, Ani'
'Cavdar, Leyla'
'Bogdan, Lukasz'
'Kwon, Kitae'
'Greer, Edyta M.'

_publ_section_title
;
 Interplay of Nitrogen-Atom Inversion and Conformational Inversion in
 Enantiomerization of 1H-1-Benzazepines.
;
_journal_issue 8
_journal_name_full 'The Journal of organic chemistry'
_journal_page_first 3313
_journal_page_last 3320
_journal_paper_doi 10.1021/acs.joc.6b00319
_journal_volume 81
_journal_year 2016
_chemical_formula_sum 'C26 H19 N3 O8'
_chemical_formula_weight 501.44
_space_group_IT_number 4
_space_group_name_Hall 'P 2yb'
_space_group_name_H-M_alt 'P 1 21 1'
_symmetry_cell_setting monoclinic
_symmetry_space_group_name_H-M 'P 1 21 1'
_atom_sites_solution_hydrogens geom
_atom_sites_solution_primary direct
_atom_sites_solution_secondary difmap
_audit_creation_method SHELXL-97
_cell_angle_alpha 90.00
_cell_angle_beta 97.617(3)
_cell_angle_gamma 90.00
_cell_formula_units_Z 2
_cell_length_a 7.5084(7)
_cell_length_b 13.2750(11)
_cell_length_c 11.7594(11)
_cell_measurement_reflns_used 2141
_cell_measurement_temperature 250(2)
_cell_measurement_theta_max 18.76
_cell_measurement_theta_min 3.07
_cell_volume 1161.76(18)
_computing_cell_refinement 'Bruker SAINT'
_computing_data_collection 'Bruker APEX2'
_computing_data_reduction 'Bruker SAINT'
_computing_molecular_graphics 'Bruker SHELXTL'
_computing_publication_material 'Bruker SHELXTL'
_computing_structure_refinement 'SHELXL-97 (Sheldrick, 1997)'
_computing_structure_solution 'SHELXS-97 (Sheldrick, 1990)'
_diffrn_ambient_temperature 250(2)
_diffrn_measured_fraction_theta_full 0.999
_diffrn_measured_fraction_theta_max 0.999
_diffrn_measurement_device_type 'Bruker APEX-II CCD'
_diffrn_measurement_method '\f and \w scans'
_diffrn_radiation_monochromator graphite
_diffrn_radiation_source 'fine-focus sealed tube'
_diffrn_radiation_type MoK\a
_diffrn_radiation_wavelength 0.71073
_diffrn_reflns_av_R_equivalents 0.0718
_diffrn_reflns_av_sigmaI/netI 0.0950
_diffrn_reflns_limit_h_max 9
_diffrn_reflns_limit_h_min -9
_diffrn_reflns_limit_k_max 16
_diffrn_reflns_limit_k_min -13
_diffrn_reflns_limit_l_max 14
_diffrn_reflns_limit_l_min -14
_diffrn_reflns_number 17622
_diffrn_reflns_theta_full 26.50
_diffrn_reflns_theta_max 26.50
_diffrn_reflns_theta_min 2.33
_diffrn_standards_number 0
_exptl_absorpt_coefficient_mu 0.108
_exptl_absorpt_correction_T_max 0.7456
_exptl_absorpt_correction_T_min 0.6102
_exptl_absorpt_correction_type multi-scan
_exptl_absorpt_process_details
; 
      SADABS Version 2007/2 (Sheldrick, Bruker AXS Inc.) 
;
_exptl_crystal_colour BLACK
_exptl_crystal_density_diffrn 1.433
_exptl_crystal_density_method 'not measured'
_exptl_crystal_description NEEDLE
_exptl_crystal_F_000 520
_exptl_crystal_size_max 0.23
_exptl_crystal_size_mid 0.20
_exptl_crystal_size_min 0.06
_refine_diff_density_max 0.137
_refine_diff_density_min -0.154
_refine_diff_density_rms 0.034
_refine_ls_abs_structure_details 'Flack H D (1983), Acta Cryst. A39, 876-881'
_refine_ls_abs_structure_Flack 0.1(15)
_refine_ls_extinction_method none
_refine_ls_goodness_of_fit_ref 0.953
_refine_ls_hydrogen_treatment noref
_refine_ls_matrix_type full
_refine_ls_number_parameters 344
_refine_ls_number_reflns 4335
_refine_ls_number_restraints 1
_refine_ls_restrained_S_all 0.953
_refine_ls_R_factor_all 0.1543
_refine_ls_R_factor_gt 0.0580
_refine_ls_shift/su_max 0.008
_refine_ls_shift/su_mean 0.001
_refine_ls_structure_factor_coef Fsqd
_refine_ls_weighting_details 'calc w=1/[\s^2^(Fo^2^)+(0.0332P)^2^+0.0000P] where P=(Fo^2^+2Fc^2^)/3'
_refine_ls_weighting_scheme calc
_refine_ls_wR_factor_gt 0.0817
_refine_ls_wR_factor_ref 0.1019
_reflns_number_gt 2121
_reflns_number_total 4335
_reflns_threshold_expression >2sigma(I)
_cod_data_source_file jo6b00319_si_002.cif
_cod_data_source_block kr1012
_cod_depositor_comments
;
The following automatic conversions were performed:

data item '_symmetry_cell_setting' value 'Monoclinic' was changed to
'monoclinic' in accordance with the
/home/saulius/struct/COD-crude-data/automatic-downloads/DataCite-retrospective/ACS/depositions/lib/dictionaries/cif_core.dic
dictionary named 'cif_core.dic' version 2.4.2 last updated on
2011-04-26.

Automatic conversion script
Id: cif_fix_values 6909 2019-04-08 15:41:33Z antanas 
;
_cod_original_sg_symbol_H-M P2(1)
_cod_database_code 4036697

loop_
_symmetry_equiv_pos_as_xyz
'x, y, z'
'-x, y+1/2, -z'

loop_
_atom_site_label
_atom_site_type_symbol
_atom_site_fract_x
_atom_site_fract_y
_atom_site_fract_z
_atom_site_U_iso_or_equiv
_atom_site_adp_type
_atom_site_occupancy
_atom_site_symmetry_multiplicity
_atom_site_calc_flag
_atom_site_refinement_flags
_atom_site_disorder_assembly
_atom_site_disorder_group
O441 O 0.6791(5) 0.6829(3) 0.6890(3) 0.1019(12) Uani 1 1 d . . .
O422 O 0.0351(4) 0.49268(19) 0.2779(2) 0.0630(8) Uani 1 1 d . . .
O22 O 0.0917(3) 0.79400(19) 0.1222(2) 0.0585(8) Uani 1 1 d . . .
O241 O 1.0082(5) 0.8196(3) 0.3991(3) 0.1029(13) Uani 1 1 d . . .
O242 O 0.8772(4) 0.6916(3) 0.4634(3) 0.1068(14) Uani 1 1 d . . .
O21 O -0.0581(4) 0.8450(2) -0.0460(3) 0.0729(9) Uani 1 1 d . . .
O442 O 0.8425(5) 0.5496(3) 0.6782(3) 0.1180(15) Uani 1 1 d . . .
O41 O -0.2101(4) 0.3944(2) 0.2685(3) 0.0791(10) Uani 1 1 d . . .
C221 C 0.3939(5) 0.8403(3) 0.1928(3) 0.0465(10) Uani 1 1 d . . .
N224 N 0.8772(6) 0.7658(3) 0.4028(3) 0.0709(12) Uani 1 1 d . . .
C222 C 0.4064(6) 0.7518(3) 0.2551(3) 0.0527(12) Uani 1 1 d . . .
H222 H 0.3080 0.7075 0.2503 0.063 Uiso 1 1 calc R . .
N444 N 0.7047(6) 0.5975(4) 0.6528(4) 0.0854(14) Uani 1 1 d . . .
C444 C 0.5602(7) 0.5527(4) 0.5716(4) 0.0596(12) Uani 1 1 d . . .
C443 C 0.5938(6) 0.4670(4) 0.5136(4) 0.0659(13) Uani 1 1 d . . .
H443 H 0.7084 0.4372 0.5242 0.079 Uiso 1 1 calc R . .
C442 C 0.4549(7) 0.4248(3) 0.4385(4) 0.0654(13) Uani 1 1 d . . .
H442 H 0.4768 0.3666 0.3969 0.078 Uiso 1 1 calc R . .
C441 C 0.2846(6) 0.4673(3) 0.4240(4) 0.0579(12) Uani 1 1 d . . .
C42 C 0.1355(6) 0.4162(3) 0.3472(4) 0.0770(15) Uani 1 1 d . . .
H42A H 0.1855 0.3672 0.2977 0.092 Uiso 1 1 calc R . .
H42B H 0.0564 0.3804 0.3934 0.092 Uiso 1 1 calc R . .
C411 C -0.1369(7) 0.4702(4) 0.2408(4) 0.0601(12) Uani 1 1 d . A .
C4 C -0.2246(6) 0.5473(4) 0.1618(3) 0.0568(11) Uani 1 1 d . . .
C3 C -0.1277(5) 0.6348(3) 0.1374(3) 0.0558(11) Uani 1 1 d . A .
H3 H -0.0243 0.6484 0.1894 0.067 Uiso 1 1 calc R . .
C2 C -0.1628(5) 0.7016(3) 0.0497(3) 0.0560(12) Uani 1 1 d . . .
C211 C -0.0443(5) 0.7879(3) 0.0347(4) 0.0537(11) Uani 1 1 d . A .
C22 C 0.2266(6) 0.8697(3) 0.1140(4) 0.0697(13) Uani 1 1 d . . .
H22A H 0.1833 0.9355 0.1365 0.084 Uiso 1 1 calc R . .
H22B H 0.2531 0.8745 0.0348 0.084 Uiso 1 1 calc R . .
C226 C 0.5411(6) 0.9048(3) 0.2008(3) 0.0579(12) Uani 1 1 d . . .
H226 H 0.5322 0.9654 0.1591 0.069 Uiso 1 1 calc R . .
C225 C 0.7001(6) 0.8814(3) 0.2686(3) 0.0570(12) Uani 1 1 d . . .
H225 H 0.7998 0.9248 0.2729 0.068 Uiso 1 1 calc R . .
C224 C 0.7083(5) 0.7931(3) 0.3296(3) 0.0497(10) Uani 1 1 d . . .
C223 C 0.5652(6) 0.7286(3) 0.3247(3) 0.0561(12) Uani 1 1 d . . .
H223 H 0.5745 0.6689 0.3682 0.067 Uiso 1 1 calc R . .
N5A N -0.398(3) 0.5524(14) 0.1382(17) 0.062(7) Uiso 0.322(17) 1 d P A 1
H5N H -0.4224 0.4809 0.1392 0.074 Uiso 0.322(17) 1 d P A 1
C5 C -0.3983(12) 0.5194(8) 0.1143(9) 0.047(2) Uani 0.678(17) 1 d P A 2
H5A H -0.4385 0.4557 0.1345 0.057 Uiso 0.678(17) 1 calc PR A 2
C6 C -0.5229(6) 0.5794(3) 0.0366(4) 0.0563(12) Uani 1 1 d . . .
C61 C -0.6989(6) 0.5460(3) 0.0238(4) 0.0645(13) Uani 1 1 d . A .
H61 H -0.7319 0.4957 0.0733 0.077 Uiso 1 1 calc R . .
C62 C -0.8282(6) 0.5847(4) -0.0603(4) 0.0748(15) Uani 1 1 d . . .
H62 H -0.9465 0.5598 -0.0679 0.090 Uiso 1 1 calc R A .
C63 C -0.7836(6) 0.6587(4) -0.1317(4) 0.0725(15) Uani 1 1 d . A .
H63 H -0.8701 0.6850 -0.1892 0.087 Uiso 1 1 calc R . .
C64 C -0.6080(6) 0.6948(3) -0.1183(4) 0.0666(13) Uani 1 1 d . . .
H64 H -0.5775 0.7474 -0.1657 0.080 Uiso 1 1 calc R A .
C7 C -0.4781(6) 0.6549(3) -0.0368(4) 0.0578(12) Uani 1 1 d . A .
C1A C -0.3280(19) 0.7322(16) -0.0191(12) 0.039(4) Uiso 0.322(17) 1 d P A 1
H1A H -0.3418 0.7969 -0.0513 0.046 Uiso 0.322(17) 1 calc PR A 1
N1 N -0.2875(9) 0.6731(7) -0.0448(6) 0.069(3) Uani 0.678(17) 1 d P A 2
H1N H -0.2836 0.7222 -0.0989 0.083 Uiso 0.678(17) 1 d P A 2
C445 C 0.3922(6) 0.5983(3) 0.5594(3) 0.0639(13) Uani 1 1 d . . .
H445 H 0.3719 0.6572 0.6001 0.077 Uiso 1 1 calc R . .
C446 C 0.2556(6) 0.5539(3) 0.4853(4) 0.0671(13) Uani 1 1 d . . .
H446 H 0.1405 0.5831 0.4763 0.081 Uiso 1 1 calc R . .

loop_
_atom_site_aniso_label
_atom_site_aniso_U_11
_atom_site_aniso_U_22
_atom_site_aniso_U_33
_atom_site_aniso_U_23
_atom_site_aniso_U_13
_atom_site_aniso_U_12
O441 0.108(3) 0.103(3) 0.091(3) -0.010(2) -0.001(2) -0.025(3)
O422 0.059(2) 0.062(2) 0.0612(19) 0.0117(15) -0.0143(16) -0.0019(15)
O22 0.059(2) 0.0545(18) 0.0563(18) 0.0027(15) -0.0154(15) -0.0106(16)
O241 0.055(2) 0.145(4) 0.106(3) -0.005(2) 0.000(2) -0.016(2)
O242 0.069(2) 0.140(3) 0.108(3) 0.049(3) 0.000(2) 0.020(2)
O21 0.072(2) 0.086(2) 0.058(2) 0.0114(18) -0.0028(16) 0.0156(17)
O442 0.082(3) 0.123(3) 0.131(3) 0.025(3) -0.052(2) -0.006(3)
O41 0.066(2) 0.088(3) 0.082(2) 0.0027(19) 0.0058(17) -0.0174(19)
C221 0.055(3) 0.038(2) 0.044(2) -0.004(2) 0.000(2) -0.001(2)
N224 0.052(3) 0.109(4) 0.054(3) -0.012(2) 0.013(2) 0.005(3)
C222 0.049(3) 0.049(3) 0.059(3) -0.003(2) 0.002(2) -0.013(2)
N444 0.089(4) 0.088(4) 0.071(3) 0.017(3) -0.018(3) -0.020(3)
C444 0.060(4) 0.066(3) 0.050(3) 0.011(2) -0.003(3) -0.003(3)
C443 0.057(3) 0.068(4) 0.071(3) 0.023(3) 0.003(3) 0.005(3)
C442 0.069(4) 0.060(3) 0.066(3) 0.003(2) 0.007(3) 0.008(3)
C441 0.057(3) 0.058(3) 0.057(3) 0.015(2) -0.001(2) 0.005(3)
C42 0.078(4) 0.061(3) 0.083(3) 0.015(3) -0.023(3) 0.001(3)
C411 0.054(3) 0.076(4) 0.050(3) -0.003(3) 0.001(2) 0.001(3)
C4 0.047(3) 0.078(3) 0.044(3) -0.013(2) 0.004(2) 0.007(3)
C3 0.042(3) 0.054(3) 0.064(3) -0.013(2) -0.019(2) 0.005(2)
C2 0.040(3) 0.086(3) 0.041(3) -0.016(2) 0.003(2) 0.004(3)
C211 0.043(3) 0.059(3) 0.057(3) -0.014(2) 0.001(2) 0.008(3)
C22 0.075(4) 0.045(3) 0.083(3) 0.004(2) -0.014(3) -0.017(3)
C226 0.067(3) 0.051(3) 0.055(3) 0.001(2) 0.005(2) -0.011(3)
C225 0.057(3) 0.060(3) 0.056(3) -0.010(2) 0.012(2) -0.018(2)
C224 0.038(3) 0.066(3) 0.046(3) -0.011(2) 0.010(2) 0.000(3)
C223 0.059(3) 0.053(3) 0.055(3) 0.004(2) 0.002(2) 0.000(2)
C5 0.041(5) 0.039(5) 0.060(5) -0.005(5) 0.003(4) -0.002(4)
C6 0.046(3) 0.063(3) 0.059(3) -0.011(2) 0.006(2) -0.007(2)
C61 0.053(3) 0.072(3) 0.069(3) -0.019(3) 0.012(3) -0.011(3)
C62 0.031(3) 0.111(4) 0.082(4) -0.035(3) 0.004(3) -0.002(3)
C63 0.055(4) 0.087(4) 0.070(4) -0.017(3) -0.010(3) 0.026(3)
C64 0.068(3) 0.063(3) 0.064(3) -0.011(2) -0.010(3) 0.006(3)
C7 0.045(3) 0.071(3) 0.054(3) -0.002(2) -0.003(2) -0.007(2)
N1 0.054(4) 0.097(7) 0.051(4) -0.002(4) -0.009(3) -0.010(4)
C445 0.075(4) 0.061(3) 0.053(3) 0.009(2) 0.000(3) 0.008(3)
C446 0.057(3) 0.075(4) 0.067(3) 0.013(3) 0.000(3) 0.015(3)

loop_
_atom_type_symbol
_atom_type_description
_atom_type_scat_dispersion_real
_atom_type_scat_dispersion_imag
_atom_type_scat_source
C C 0.0033 0.0016 'International Tables Vol C Tables 4.2.6.8 and 6.1.1.4'
H H 0.0000 0.0000 'International Tables Vol C Tables 4.2.6.8 and 6.1.1.4'
N N 0.0061 0.0033 'International Tables Vol C Tables 4.2.6.8 and 6.1.1.4'
O O 0.0106 0.0060 'International Tables Vol C Tables 4.2.6.8 and 6.1.1.4'

loop_
_geom_angle_atom_site_label_1
_geom_angle_atom_site_label_2
_geom_angle_atom_site_label_3
_geom_angle
C411 O422 C42 115.7(3)
C211 O22 C22 117.3(3)
C226 C221 C222 119.3(4)
C226 C221 C22 118.1(4)
C222 C221 C22 122.5(4)
O242 N224 O241 123.9(5)
O242 N224 C224 118.2(4)
O241 N224 C224 117.9(5)
C221 C222 C223 119.6(4)
C221 C222 H222 120.2
C223 C222 H222 120.2
O442 N444 O441 124.1(5)
O442 N444 C444 118.5(5)
O441 N444 C444 117.3(5)
C443 C444 C445 122.4(4)
C443 C444 N444 119.4(5)
C445 C444 N444 118.2(5)
C444 C443 C442 118.6(4)
C444 C443 H443 120.7
C442 C443 H443 120.7
C443 C442 C441 121.0(4)
C443 C442 H442 119.5
C441 C442 H442 119.5
C446 C441 C442 118.6(4)
C446 C441 C42 121.9(4)
C442 C441 C42 119.4(4)
O422 C42 C441 108.2(3)
O422 C42 H42A 110.1
C441 C42 H42A 110.1
O422 C42 H42B 110.1
C441 C42 H42B 110.1
H42A C42 H42B 108.4
O41 C411 O422 123.3(4)
O41 C411 C4 124.3(4)
O422 C411 C4 112.3(4)
N5A C4 C5 21.8(9)
N5A C4 C3 116.2(9)
C5 C4 C3 127.6(5)
N5A C4 C411 121.5(10)
C5 C4 C411 112.5(5)
C3 C4 C411 119.7(4)
C2 C3 C4 129.4(4)
C2 C3 H3 115.3
C4 C3 H3 115.3
C3 C2 N1 117.7(5)
C3 C2 C1A 132.3(7)
N1 C2 C1A 37.1(6)
C3 C2 C211 122.5(4)
N1 C2 C211 117.6(4)
C1A C2 C211 101.6(7)
O21 C211 O22 122.5(4)
O21 C211 C2 126.2(4)
O22 C211 C2 111.2(4)
O22 C22 C221 108.3(3)
O22 C22 H22A 110.0
C221 C22 H22A 110.0
O22 C22 H22B 110.0
C221 C22 H22B 110.0
H22A C22 H22B 108.4
C221 C226 C225 121.3(4)
C221 C226 H226 119.3
C225 C226 H226 119.3
C224 C225 C226 118.0(4)
C224 C225 H225 121.0
C226 C225 H225 121.0
C225 C224 C223 122.1(4)
C225 C224 N224 119.3(4)
C223 C224 N224 118.6(4)
C224 C223 C222 119.6(4)
C224 C223 H223 120.2
C222 C223 H223 120.2
C4 N5A C6 134.6(16)
C4 N5A H5N 97.4(16)
C6 N5A H5N 98.7(15)
C6 C5 C4 126.5(8)
C6 C5 H5N 122.5(10)
C4 C5 H5N 109.8(10)
C6 C5 H5A 116.8
C4 C5 H5A 116.8
H5N C5 H5A 13.1
C61 C6 C5 114.8(5)
C61 C6 C7 117.9(4)
C5 C6 C7 126.5(5)
C61 C6 N5A 120.6(9)
C5 C6 N5A 20.6(8)
C7 C6 N5A 120.2(9)
C62 C61 C6 121.8(5)
C62 C61 H61 119.1
C6 C61 H61 119.1
C61 C62 C63 119.9(5)
C61 C62 H62 120.0
C63 C62 H62 120.0
C64 C63 C62 119.0(5)
C64 C63 H63 120.5
C62 C63 H63 120.5
C7 C64 C63 121.2(5)
C7 C64 H64 119.4
C63 C64 H64 119.4
C64 C7 C6 120.0(4)
C64 C7 N1 119.9(4)
C6 C7 N1 118.4(4)
C64 C7 C1A 106.3(7)
C6 C7 C1A 129.5(6)
N1 C7 C1A 35.4(5)
C2 C1A C7 117.0(13)
C2 C1A H1A 121.5
C7 C1A H1A 121.5
C2 C1A H1N 96.6(13)
C7 C1A H1N 96.3(12)
H1A C1A H1N 77.6
C2 N1 C7 123.1(6)
C2 N1 H1N 106.2(6)
C7 N1 H1N 106.4(6)
C444 C445 C446 117.8(4)
C444 C445 H445 121.1
C446 C445 H445 121.1
C441 C446 C445 121.6(4)
C441 C446 H446 119.2
C445 C446 H446 119.2

loop_
_geom_bond_atom_site_label_1
_geom_bond_atom_site_label_2
_geom_bond_distance
O441 N444 1.236(5)
O422 C411 1.340(5)
O422 C42 1.449(4)
O22 C211 1.353(4)
O22 C22 1.439(4)
O241 N224 1.221(4)
O242 N224 1.215(4)
O21 C211 1.208(4)
O442 N444 1.217(5)
O41 C411 1.211(5)
C221 C226 1.391(5)
C221 C222 1.381(4)
C221 C22 1.510(5)
N224 C224 1.480(5)
C222 C223 1.389(5)
C222 H222 0.9400
N444 C444 1.472(5)
C444 C443 1.367(6)
C444 C445 1.389(5)
C443 C442 1.393(5)
C443 H443 0.9400
C442 C441 1.387(5)
C442 H442 0.9400
C441 C446 1.390(5)
C441 C42 1.504(5)
C42 H42A 0.9800
C42 H42B 0.9800
C411 C4 1.477(6)
C4 N5A 1.30(2)
C4 C5 1.399(10)
C4 C3 1.420(6)
C3 C2 1.360(5)
C3 H3 0.9400
C2 N1 1.406(6)
C2 C1A 1.446(15)
C2 C211 1.475(6)
C22 H22A 0.9800
C22 H22B 0.9800
C226 C225 1.380(5)
C226 H226 0.9400
C225 C224 1.372(5)
C225 H225 0.9400
C224 C223 1.369(5)
C223 H223 0.9400
N5A C6 1.46(2)
N5A H5N 0.967(19)
C5 C6 1.454(10)
C5 H5N 0.629(9)
C5 H5A 0.9400
C6 C61 1.383(5)
C6 C7 1.394(5)
C61 C62 1.389(6)
C61 H61 0.9400
C62 C63 1.364(6)
C62 H62 0.9400
C63 C64 1.392(5)
C63 H63 0.9400
C64 C7 1.379(5)
C64 H64 0.9400
C7 N1 1.467(7)
C7 C1A 1.517(16)
C1A H1A 0.9400
C1A H1N 1.045(16)
N1 H1N 0.913(6)
C445 C446 1.386(5)
C445 H445 0.9400
C446 H446 0.9400
